data_7157749
loop_
_publ_author_name
'Ahn, Hye-In'
'Park, Jong-Un'
'Xuan, Zi'
'Kim, Ju Hyun'

_publ_section_title
;
 Pd-Catalyzed asymmetric [5 + 2] cycloaddition of vinylethylene carbonates
 and cyclic imines: access to N-fused 1,3-oxazepines.
;
_journal_issue 48
_journal_name_full 'Organic &amp; biomolecular chemistry'
_journal_page_first 9826
_journal_page_last 9830
_journal_paper_doi 10.1039/d0ob02159h
_journal_volume 18
_journal_year 2020
_chemical_absolute_configuration ad
_chemical_formula_moiety 'C18 H17 N O4 S'
_chemical_formula_sum 'C18 H17 N O4 S'
_chemical_formula_weight 343.38
_space_group_crystal_system monoclinic
_space_group_IT_number 9
_space_group_name_Hall 'C -2yc'
_space_group_name_H-M_alt 'C 1 c 1'
_atom_sites_solution_hydrogens geom
_atom_sites_solution_primary direct
_audit_creation_method SHELXL-2014/7
_audit_update_record
;
2020-11-18 deposited with the CCDC.	2020-11-23 downloaded from the CCDC.
;
_cell_angle_alpha 90
_cell_angle_beta 111.13(4)
_cell_angle_gamma 90
_cell_formula_units_Z 4
_cell_length_a 13.738(13)
_cell_length_b 15.885(13)
_cell_length_c 7.706(6)
_cell_measurement_reflns_used 5377
_cell_measurement_temperature 223(2)
_cell_measurement_theta_max 28.07
_cell_measurement_theta_min 2.55
_cell_volume 1569(2)
_computing_cell_refinement 'Bruker SAINT'
_computing_data_collection 'Bruker APEX3'
_computing_data_reduction 'Bruker SAINT'
_computing_molecular_graphics 'Bruker SHELXTL'
_computing_publication_material 'Bruker SHELXTL'
_computing_structure_refinement 'SHELXL-2014/7 (Sheldrick, 2014)'
_computing_structure_solution 'Bruker SHELXTL'
_diffrn_ambient_temperature 223(2)
_diffrn_measured_fraction_theta_full 0.992
_diffrn_measured_fraction_theta_max 0.988
_diffrn_measurement_device_type 'PHOTON III M14'
_diffrn_measurement_method '\f and \w scans'
_diffrn_radiation_type MoK\a
_diffrn_radiation_wavelength 0.71073
_diffrn_reflns_av_R_equivalents 0.0245
_diffrn_reflns_av_unetI/netI 0.0324
_diffrn_reflns_Laue_measured_fraction_full 0.992
_diffrn_reflns_Laue_measured_fraction_max 0.988
_diffrn_reflns_limit_h_max 18
_diffrn_reflns_limit_h_min -18
_diffrn_reflns_limit_k_max 21
_diffrn_reflns_limit_k_min -21
_diffrn_reflns_limit_l_max 10
_diffrn_reflns_limit_l_min -9
_diffrn_reflns_number 10297
_diffrn_reflns_point_group_measured_fraction_full 0.977
_diffrn_reflns_point_group_measured_fraction_max 0.956
_diffrn_reflns_theta_full 25.242
_diffrn_reflns_theta_max 28.409
_diffrn_reflns_theta_min 2.564
_exptl_absorpt_coefficient_mu 0.229
_exptl_absorpt_correction_T_max 0.7457
_exptl_absorpt_correction_T_min 0.6691
_exptl_absorpt_correction_type multi-scan
_exptl_absorpt_process_details 'Bruker SADABS'
_exptl_crystal_colour colourless
_exptl_crystal_density_diffrn 1.454
_exptl_crystal_description Block
_exptl_crystal_F_000 720
_exptl_crystal_size_max 0.182
_exptl_crystal_size_mid 0.175
_exptl_crystal_size_min 0.103
_refine_diff_density_max 0.179
_refine_diff_density_min -0.319
_refine_diff_density_rms 0.034
_refine_ls_abs_structure_details
; 
 Flack x determined using 1529 quotients [(I+)-(I-)]/[(I+)+(I-)] 
 (Parsons, Flack and Wagner, Acta Cryst. B69 (2013) 249-259). 
;
_refine_ls_abs_structure_Flack 0.07(3)
_refine_ls_extinction_method none
_refine_ls_goodness_of_fit_ref 1.044
_refine_ls_hydrogen_treatment constr
_refine_ls_matrix_type full
_refine_ls_number_parameters 218
_refine_ls_number_reflns 3782
_refine_ls_number_restraints 2
_refine_ls_restrained_S_all 1.044
_refine_ls_R_factor_all 0.0361
_refine_ls_R_factor_gt 0.0317
_refine_ls_shift/su_max 0.000
_refine_ls_shift/su_mean 0.000
_refine_ls_structure_factor_coef Fsqd
_refine_ls_weighting_details 'w=1/[\s^2^(Fo^2^)+(0.0388P)^2^+0.2434P] where P=(Fo^2^+2Fc^2^)/3'
_refine_ls_weighting_scheme calc
_refine_ls_wR_factor_gt 0.0732
_refine_ls_wR_factor_ref 0.0761
_reflns_Friedel_coverage 0.930
_reflns_Friedel_fraction_full 0.963
_reflns_Friedel_fraction_max 0.923
_reflns_number_gt 3516
_reflns_number_total 3782
_reflns_threshold_expression 'I > 2\s(I)'
_cod_data_source_file d0ob02159h2.cif
_cod_data_source_block AHIC326
_cod_depositor_comments
;
The following automatic conversions were performed:

data item '_exptl_absorpt_correction_type' value 'Multi-scan' was
changed to 'multi-scan' in accordance with the
/home/data/users/saulius/crontab/automatic-downloads/rss-feeds/RSC/lib/dictionaries/cif_core.dic
dictionary named 'cif_core.dic' version 2.4.2 last updated on
2011-04-26.

Automatic conversion script
Id: cif_fix_values 7556 2019-12-06 15:28:31Z antanas 

 Adding full bibliography for 7157749.cif.
;
_cod_original_sg_symbol_H-M Cc
_cod_database_code 7157749
_shelx_shelxl_version_number 2014/7
_shelx_space_group_comment
; 
The symmetry employed for this shelxl refinement is uniquely defined 
by the following loop, which should always be used as a source of 
symmetry information in preference to the above space-group names. 
They are only intended as comments. 
;
_shelx_estimated_absorpt_t_min 0.959
_shelx_estimated_absorpt_t_max 0.977

loop_
_space_group_symop_operation_xyz
'x, y, z'
'x, -y, z+1/2'
'x+1/2, y+1/2, z'
'x+1/2, -y+1/2, z+1/2'

loop_
_atom_site_label
_atom_site_type_symbol
_atom_site_fract_x
_atom_site_fract_y
_atom_site_fract_z
_atom_site_U_iso_or_equiv
_atom_site_adp_type
_atom_site_occupancy
_atom_site_site_symmetry_order
_atom_site_calc_flag
_atom_site_refinement_flags_posn
_atom_site_refinement_flags_adp
_atom_site_refinement_flags_occupancy
_atom_site_disorder_assembly
_atom_site_disorder_group
S1 S 0.40962(5) 0.26168(4) 0.03625(7) 0.03335(15) Uani 1 1 d . . . . .
O1 O 0.41877(16) 0.17492(12) 0.0774(3) 0.0440(5) Uani 1 1 d . . . . .
O2 O 0.43677(15) 0.29447(13) -0.1108(3) 0.0433(5) Uani 1 1 d . . . . .
O3 O 0.29064(13) 0.28339(11) -0.0037(3) 0.0375(4) Uani 1 1 d . . . . .
C1 C 0.26679(19) 0.36977(17) -0.0100(3) 0.0351(5) Uani 1 1 d . . . . .
C2 C 0.1643(2) 0.3903(2) -0.1052(4) 0.0449(7) Uani 1 1 d . . . . .
H2 H 0.1149 0.3481 -0.1603 0.054 Uiso 1 1 calc R U . . .
C3 C 0.1351(2) 0.4735(2) -0.1188(4) 0.0497(7) Uani 1 1 d . . . . .
H3 H 0.0652 0.4880 -0.1854 0.060 Uiso 1 1 calc R U . . .
C4 C 0.2066(2) 0.53631(19) -0.0364(4) 0.0434(6) Uani 1 1 d . . . . .
C5 C 0.3087(2) 0.51376(17) 0.0623(3) 0.0373(6) Uani 1 1 d . . . . .
H5 H 0.3575 0.5559 0.1210 0.045 Uiso 1 1 calc R U . . .
C6 C 0.34107(18) 0.43052(16) 0.0769(3) 0.0326(5) Uani 1 1 d . . . . .
C7 C 0.45439(18) 0.40862(14) 0.1741(3) 0.0302(5) Uani 1 1 d . . . . .
H7 H 0.4938 0.4241 0.0936 0.036 Uiso 1 1 calc R U . . .
O4 O 0.49264(12) 0.45391(10) 0.3386(2) 0.0333(4) Uani 1 1 d . . . . .
C8 C 0.59893(19) 0.43577(14) 0.4495(3) 0.0324(5) Uani 1 1 d . . . . .
H8A H 0.6333 0.4873 0.5116 0.039 Uiso 1 1 calc R U . . .
H8B H 0.6355 0.4160 0.3690 0.039 Uiso 1 1 calc R U . . .
C9 C 0.60586(18) 0.36978(14) 0.5932(3) 0.0280(5) Uani 1 1 d . . . . .
C10 C 0.53576(19) 0.30869(15) 0.5607(3) 0.0319(5) Uani 1 1 d . . . . .
H10 H 0.5442 0.2708 0.6587 0.038 Uiso 1 1 calc R U . . .
C11 C 0.4453(2) 0.29375(15) 0.3857(3) 0.0322(5) Uani 1 1 d . . . . .
H11A H 0.4258 0.2341 0.3779 0.039 Uiso 1 1 calc R U . . .
H11B H 0.3855 0.3269 0.3878 0.039 Uiso 1 1 calc R U . . .
N1 N 0.46933(15) 0.31698(12) 0.2200(3) 0.0291(4) Uani 1 1 d . . . . .
C12 C 0.1749(3) 0.6275(2) -0.0571(5) 0.0575(9) Uani 1 1 d . . . . .
H12A H 0.2309 0.6613 0.0273 0.086 Uiso 1 1 calc R U . . .
H12B H 0.1124 0.6346 -0.0278 0.086 Uiso 1 1 calc R U . . .
H12C H 0.1611 0.6455 -0.1841 0.086 Uiso 1 1 calc R U . . .
C13 C 0.69261(18) 0.37800(13) 0.7750(3) 0.0280(5) Uani 1 1 d . . . . .
C14 C 0.7853(2) 0.41728(15) 0.7886(4) 0.0352(5) Uani 1 1 d . . . . .
H14 H 0.7934 0.4390 0.6811 0.042 Uiso 1 1 calc R U . . .
C15 C 0.8661(2) 0.42485(17) 0.9593(4) 0.0431(6) Uani 1 1 d . . . . .
H15 H 0.9285 0.4516 0.9665 0.052 Uiso 1 1 calc R U . . .
C16 C 0.8558(2) 0.39365(17) 1.1171(4) 0.0409(6) Uani 1 1 d . . . . .
H16 H 0.9110 0.3983 1.2323 0.049 Uiso 1 1 calc R U . . .
C17 C 0.7637(2) 0.35533(17) 1.1057(4) 0.0397(6) Uani 1 1 d . . . . .
H17 H 0.7558 0.3340 1.2137 0.048 Uiso 1 1 calc R U . . .
C18 C 0.6832(2) 0.34811(16) 0.9364(4) 0.0343(5) Uani 1 1 d . . . . .
H18 H 0.6206 0.3223 0.9307 0.041 Uiso 1 1 calc R U . . .

loop_
_atom_site_aniso_label
_atom_site_aniso_U_11
_atom_site_aniso_U_22
_atom_site_aniso_U_33
_atom_site_aniso_U_23
_atom_site_aniso_U_13
_atom_site_aniso_U_12
S1 0.0302(3) 0.0382(3) 0.0309(3) -0.0077(3) 0.0101(2) -0.0042(3)
O1 0.0448(11) 0.0371(9) 0.0460(12) -0.0119(8) 0.0111(9) -0.0038(9)
O2 0.0427(11) 0.0575(12) 0.0328(10) -0.0097(9) 0.0173(8) -0.0090(9)
O3 0.0281(9) 0.0415(10) 0.0402(10) -0.0063(8) 0.0090(8) -0.0064(7)
C1 0.0306(12) 0.0438(13) 0.0309(12) -0.0002(11) 0.0112(10) -0.0009(10)
C2 0.0293(13) 0.0643(18) 0.0380(15) 0.0010(13) 0.0084(11) -0.0035(12)
C3 0.0347(14) 0.070(2) 0.0431(16) 0.0127(15) 0.0130(12) 0.0140(14)
C4 0.0430(15) 0.0539(16) 0.0357(14) 0.0114(12) 0.0171(12) 0.0122(13)
C5 0.0392(14) 0.0407(13) 0.0307(13) 0.0069(10) 0.0110(11) 0.0045(11)
C6 0.0294(12) 0.0407(13) 0.0264(12) 0.0033(10) 0.0085(9) 0.0006(9)
C7 0.0300(12) 0.0296(11) 0.0276(11) 0.0024(9) 0.0063(9) -0.0015(9)
O4 0.0348(9) 0.0282(8) 0.0303(9) -0.0011(7) 0.0037(7) 0.0015(6)
C8 0.0310(12) 0.0288(11) 0.0310(12) 0.0019(9) 0.0035(10) -0.0058(9)
C9 0.0303(11) 0.0266(10) 0.0260(11) -0.0018(9) 0.0089(9) 0.0012(9)
C10 0.0375(13) 0.0293(11) 0.0276(12) 0.0022(9) 0.0102(10) -0.0027(9)
C11 0.0339(12) 0.0322(12) 0.0301(12) -0.0013(10) 0.0112(10) -0.0065(9)
N1 0.0286(9) 0.0295(9) 0.0275(10) -0.0023(8) 0.0079(8) -0.0029(8)
C12 0.058(2) 0.059(2) 0.057(2) 0.0208(16) 0.0234(16) 0.0248(15)
C13 0.0286(11) 0.0231(10) 0.0296(11) -0.0007(9) 0.0071(9) 0.0032(8)
C14 0.0358(13) 0.0343(12) 0.0355(13) -0.0014(10) 0.0129(10) -0.0040(10)
C15 0.0328(13) 0.0424(14) 0.0487(16) -0.0033(12) 0.0082(11) -0.0068(11)
C16 0.0359(14) 0.0406(14) 0.0358(14) -0.0019(11) 0.0003(11) 0.0023(11)
C17 0.0438(14) 0.0383(13) 0.0316(13) 0.0060(10) 0.0071(11) 0.0039(11)
C18 0.0327(12) 0.0340(12) 0.0337(13) 0.0025(10) 0.0090(10) 0.0001(10)

loop_
_atom_type_symbol
_atom_type_description
_atom_type_scat_dispersion_real
_atom_type_scat_dispersion_imag
_atom_type_scat_source
C C 0.0033 0.0016 'International Tables Vol C Tables 4.2.6.8 and 6.1.1.4'
H H 0.0000 0.0000 'International Tables Vol C Tables 4.2.6.8 and 6.1.1.4'
N N 0.0061 0.0033 'International Tables Vol C Tables 4.2.6.8 and 6.1.1.4'
O O 0.0106 0.0060 'International Tables Vol C Tables 4.2.6.8 and 6.1.1.4'
S S 0.1246 0.1234 'International Tables Vol C Tables 4.2.6.8 and 6.1.1.4'

loop_
_geom_angle_atom_site_label_1
_geom_angle_atom_site_label_2
_geom_angle_atom_site_label_3
_geom_angle
_geom_angle_site_symmetry_1
_geom_angle_site_symmetry_3
_geom_angle_publ_flag
O1 S1 O2 120.83(12) . . ?
O1 S1 O3 104.95(11) . . ?
O2 S1 O3 108.35(12) . . ?
O1 S1 N1 111.01(12) . . ?
O2 S1 N1 107.74(12) . . ?
O3 S1 N1 102.35(11) . . ?
C1 O3 S1 115.40(15) . . ?
C2 C1 C6 121.8(3) . . ?
C2 C1 O3 115.6(2) . . ?
C6 C1 O3 122.6(2) . . ?
C1 C2 C3 119.0(3) . . ?
C1 C2 H2 120.5 . . ?
C3 C2 H2 120.5 . . ?
C2 C3 C4 121.3(3) . . ?
C2 C3 H3 119.4 . . ?
C4 C3 H3 119.4 . . ?
C5 C4 C3 118.5(3) . . ?
C5 C4 C12 120.4(3) . . ?
C3 C4 C12 121.1(3) . . ?
C4 C5 C6 121.7(3) . . ?
C4 C5 H5 119.2 . . ?
C6 C5 H5 119.2 . . ?
C5 C6 C1 117.7(2) . . ?
C5 C6 C7 120.3(2) . . ?
C1 C6 C7 121.9(2) . . ?
O4 C7 N1 108.35(18) . . ?
O4 C7 C6 108.6(2) . . ?
N1 C7 C6 111.84(19) . . ?
O4 C7 H7 109.3 . . ?
N1 C7 H7 109.3 . . ?
C6 C7 H7 109.3 . . ?
C7 O4 C8 114.26(18) . . ?
O4 C8 C9 111.1(2) . . ?
O4 C8 H8A 109.4 . . ?
C9 C8 H8A 109.4 . . ?
O4 C8 H8B 109.4 . . ?
C9 C8 H8B 109.4 . . ?
H8A C8 H8B 108.0 . . ?
C10 C9 C13 121.7(2) . . ?
C10 C9 C8 121.5(2) . . ?
C13 C9 C8 116.8(2) . . ?
C9 C10 C11 126.9(2) . . ?
C9 C10 H10 116.5 . . ?
C11 C10 H10 116.5 . . ?
N1 C11 C10 111.7(2) . . ?
N1 C11 H11A 109.3 . . ?
C10 C11 H11A 109.3 . . ?
N1 C11 H11B 109.3 . . ?
C10 C11 H11B 109.3 . . ?
H11A C11 H11B 107.9 . . ?
C11 N1 C7 113.17(18) . . ?
C11 N1 S1 114.87(16) . . ?
C7 N1 S1 109.83(16) . . ?
C4 C12 H12A 109.5 . . ?
C4 C12 H12B 109.5 . . ?
H12A C12 H12B 109.5 . . ?
C4 C12 H12C 109.5 . . ?
H12A C12 H12C 109.5 . . ?
H12B C12 H12C 109.5 . . ?
C18 C13 C14 117.9(2) . . ?
C18 C13 C9 121.1(2) . . ?
C14 C13 C9 120.9(2) . . ?
C15 C14 C13 120.6(3) . . ?
C15 C14 H14 119.7 . . ?
C13 C14 H14 119.7 . . ?
C16 C15 C14 120.5(3) . . ?
C16 C15 H15 119.7 . . ?
C14 C15 H15 119.7 . . ?
C15 C16 C17 119.4(3) . . ?
C15 C16 H16 120.3 . . ?
C17 C16 H16 120.3 . . ?
C16 C17 C18 120.2(3) . . ?
C16 C17 H17 119.9 . . ?
C18 C17 H17 119.9 . . ?
C17 C18 C13 121.4(2) . . ?
C17 C18 H18 119.3 . . ?
C13 C18 H18 119.3 . . ?

loop_
_geom_bond_atom_site_label_1
_geom_bond_atom_site_label_2
_geom_bond_distance
_geom_bond_site_symmetry_2
_geom_bond_publ_flag
S1 O1 1.410(2) . ?
S1 O2 1.414(2) . ?
S1 O3 1.588(2) . ?
S1 N1 1.616(2) . ?
O3 C1 1.408(3) . ?
C1 C2 1.372(4) . ?
C1 C6 1.389(4) . ?
C2 C3 1.374(4) . ?
C2 H2 0.9400 . ?
C3 C4 1.384(4) . ?
C3 H3 0.9400 . ?
C4 C5 1.380(4) . ?
C4 C12 1.505(4) . ?
C5 C6 1.387(4) . ?
C5 H5 0.9400 . ?
C6 C7 1.505(4) . ?
C7 O4 1.386(3) . ?
C7 N1 1.495(3) . ?
C7 H7 0.9900 . ?
O4 C8 1.430(3) . ?
C8 C9 1.503(3) . ?
C8 H8A 0.9800 . ?
C8 H8B 0.9800 . ?
C9 C10 1.326(3) . ?
C9 C13 1.482(3) . ?
C10 C11 1.487(4) . ?
C10 H10 0.9400 . ?
C11 N1 1.477(3) . ?
C11 H11A 0.9800 . ?
C11 H11B 0.9800 . ?
C12 H12A 0.9700 . ?
C12 H12B 0.9700 . ?
C12 H12C 0.9700 . ?
C13 C18 1.380(4) . ?
C13 C14 1.388(4) . ?
C14 C15 1.387(4) . ?
C14 H14 0.9400 . ?
C15 C16 1.367(4) . ?
C15 H15 0.9400 . ?
C16 C17 1.377(4) . ?
C16 H16 0.9400 . ?
C17 C18 1.378(4) . ?
C17 H17 0.9400 . ?
C18 H18 0.9400 . ?

loop_
_geom_torsion_atom_site_label_1
_geom_torsion_atom_site_label_2
_geom_torsion_atom_site_label_3
_geom_torsion_atom_site_label_4
_geom_torsion
_geom_torsion_site_symmetry_1
_geom_torsion_site_symmetry_2
_geom_torsion_site_symmetry_3
_geom_torsion_site_symmetry_4
_geom_torsion_publ_flag
O1 S1 O3 C1 167.16(17) . . . . ?
O2 S1 O3 C1 -62.49(19) . . . . ?
N1 S1 O3 C1 51.16(19) . . . . ?
S1 O3 C1 C2 158.13(19) . . . . ?
S1 O3 C1 C6 -23.0(3) . . . . ?
C6 C1 C2 C3 1.7(4) . . . . ?
O3 C1 C2 C3 -179.4(2) . . . . ?
C1 C2 C3 C4 -0.9(4) . . . . ?
C2 C3 C4 C5 -0.6(4) . . . . ?
C2 C3 C4 C12 177.9(3) . . . . ?
C3 C4 C5 C6 1.3(4) . . . . ?
C12 C4 C5 C6 -177.2(2) . . . . ?
C4 C5 C6 C1 -0.6(4) . . . . ?
C4 C5 C6 C7 175.7(2) . . . . ?
C2 C1 C6 C5 -0.9(4) . . . . ?
O3 C1 C6 C5 -179.7(2) . . . . ?
C2 C1 C6 C7 -177.2(2) . . . . ?
O3 C1 C6 C7 4.0(4) . . . . ?
C5 C6 C7 O4 45.2(3) . . . . ?
C1 C6 C7 O4 -138.6(2) . . . . ?
C5 C6 C7 N1 164.7(2) . . . . ?
C1 C6 C7 N1 -19.1(3) . . . . ?
N1 C7 O4 C8 55.5(2) . . . . ?
C6 C7 O4 C8 177.15(18) . . . . ?
C7 O4 C8 C9 -94.5(2) . . . . ?
O4 C8 C9 C10 32.7(3) . . . . ?
O4 C8 C9 C13 -145.3(2) . . . . ?
C13 C9 C10 C11 179.7(2) . . . . ?
C8 C9 C10 C11 1.9(4) . . . . ?
C9 C10 C11 N1 34.0(3) . . . . ?
C10 C11 N1 C7 -84.1(2) . . . . ?
C10 C11 N1 S1 148.66(17) . . . . ?
O4 C7 N1 C11 41.3(3) . . . . ?
C6 C7 N1 C11 -78.4(3) . . . . ?
O4 C7 N1 S1 171.10(15) . . . . ?
C6 C7 N1 S1 51.5(2) . . . . ?
O1 S1 N1 C11 -48.6(2) . . . . ?
O2 S1 N1 C11 177.02(17) . . . . ?
O3 S1 N1 C11 62.92(19) . . . . ?
O1 S1 N1 C7 -177.52(16) . . . . ?
O2 S1 N1 C7 48.11(19) . . . . ?
O3 S1 N1 C7 -65.99(17) . . . . ?
C10 C9 C13 C18 -26.8(3) . . . . ?
C8 C9 C13 C18 151.2(2) . . . . ?
C10 C9 C13 C14 154.3(2) . . . . ?
C8 C9 C13 C14 -27.8(3) . . . . ?
C18 C13 C14 C15 0.9(4) . . . . ?
C9 C13 C14 C15 179.9(2) . . . . ?
C13 C14 C15 C16 0.1(4) . . . . ?
C14 C15 C16 C17 -0.7(4) . . . . ?
C15 C16 C17 C18 0.4(4) . . . . ?
C16 C17 C18 C13 0.6(4) . . . . ?
C14 C13 C18 C17 -1.2(4) . . . . ?
C9 C13 C18 C17 179.8(2) . . . . ?
